data_2104756
loop_
_publ_author_name
'Elliot, Alexander Dean'

_publ_section_title
;
 Structure of pyrrhotite 5<i>C</i> (Fe~9~S~10~)
;
_journal_coeditor_code KD5037
_journal_issue 3
_journal_name_full 'Acta Crystallographica Section B'
_journal_page_first 271
_journal_page_last 279
_journal_paper_doi 10.1107/S0108768110011845
_journal_volume 66
_journal_year 2010
_chemical_formula_structural Na0.25Fe1.6Al6.89Si6O18(BO3)3(OH)4
_chemical_formula_sum 'Al6.89 B3 Fe1.6 Li0.22 Mg0.05 Mn0.24 Na0.25 O31 Si6'
_chemical_formula_weight 993.856
_chemical_name_mineral Foitite
_space_group_crystal_system trigonal
_space_group_IT_number 160
_space_group_name_Hall 'R 3 -2"'
_space_group_name_H-M_alt 'R 3 m :H'
_cell_angle_alpha 90
_cell_angle_beta 90
_cell_angle_gamma 120
_cell_formula_units_Z 3
_cell_length_a 15.9608(30)
_cell_length_b 15.9608(30)
_cell_length_c 7.1900(22)
_cell_volume 1586.2(6)
_exptl_absorpt_coefficient_mu 3.1150(15)
_exptl_crystal_density_diffrn 3.1212(15)
_pd_block_id 2010-05-13T01:20|Foitite|A.Elliot|5Ca3
_pd_proc_ls_profile_function
;
Crystallite size and strain modelled with Lorentzian and Gaussian 
component convolutions
Foitite Phase
    CS_L(csfoitite, 50.00000`_4.48787_LIMIT_MIN_50 min =50; 
    max =1000;)
;
_refine_ls_R_I_factor 0.01414
_cod_data_source_file kd5037.cif
_cod_data_source_block (5Ca3)_Foitite
_cod_depositor_comments
;
 Updating space group information.

 Antanas Vaitkus,
 2018-07-04

 Moving _atom_site_aniso_U_* data items from the _atom_site loop to the
 _atom_site_aniso loop and adding the _atom_site_aniso_label data item.

 Antanas Vaitkus,
 2017-01-29
;
_cod_original_cell_volume 1586.24(76)
_cod_original_formula_sum 'Al6.89 B3 Fe1.60 Li0.22 Mg0.05 Mn0.24 Na0.25 O31 Si6'
_cod_database_code 2104756

loop_
_space_group_symop_id
_space_group_symop_operation_xyz
1 'x, y, z'
2 '-x+y, -x, z'
3 '-x+y, y, z'
4 '-x+y+1/3, -x-1/3, z-1/3'
5 '-x+y+1/3, y-1/3, z-1/3'
6 '-x+y-1/3, -x+1/3, z+1/3'
7 '-x+y-1/3, y+1/3, z+1/3'
8 '-y, -x, z'
9 '-y, x-y, z'
10 '-y+1/3, -x-1/3, z-1/3'
11 '-y+1/3, x-y-1/3, z-1/3'
12 '-y-1/3, -x+1/3, z+1/3'
13 '-y-1/3, x-y+1/3, z+1/3'
14 'x, x-y, z'
15 'x+1/3, y-1/3, z-1/3'
16 'x+1/3, x-y-1/3, z-1/3'
17 'x-1/3, y+1/3, z+1/3'
18 'x-1/3, x-y+1/3, z+1/3'

loop_
_atom_site_aniso_label
_atom_site_aniso_U_11
_atom_site_aniso_U_22
_atom_site_aniso_U_33
_atom_site_aniso_U_12
_atom_site_aniso_U_13
_atom_site_aniso_U_23
Na 0.0282 0.0282 0.0237 0.0141 0 0
Al1 0.0060 0.0060 0.0122 0.0021 0.0005 -0.0005
Fe1 0.0060 0.0060 0.0122 0.0021 0.0005 -0.0005
Mn 0.0060 0.0060 0.0122 0.0021 0.0005 -0.0005
Mg 0.0060 0.0060 0.0122 0.0021 0.0005 -0.0005
Li 0.0060 0.0060 0.0122 0.0021 0.0005 -0.0005
Al2 0.0069 0.0061 0.0056 0.0033 -0.0005 -0.0003
Fe2 0.0069 0.0061 0.0056 0.0033 -0.0005 -0.0003
Si 0.0046 0.0047 0.0056 0.0021 0.0003 0.0002
B 0.0088 0.0088 0.0073 0.0038 -0.0002 0.0002
O1 0.0432 0.0432 0.0075 0.0216 0 0
O2 0.0303 0.0303 0.0121 0.0253 0.0001 -0.0001
O3 0.0104 0.0104 0.0058 0.0002 0.0007 -0.0007
O4 0.0076 0.0076 0.0085 0.0008 -0.0005 0.0005
O5 0.0074 0.0074 0.0079 -0.0002 -0.0009 0.0009
O6 0.0085 0.0076 0.0050 0.0024 0.0006 -0.0003
O7 0.0056 0.0064 0.0078 0.0014 0.0017 0.0004
O8 0.0117 0.0073 0.0093 0.0058 -0.0030 -0.0008

loop_
_atom_site_label
_atom_site_type_symbol
_atom_site_symmetry_multiplicity
_atom_site_fract_x
_atom_site_fract_y
_atom_site_fract_z
_atom_site_occupancy
Na Na+1 3 0 0 0.8408 0.25
Al1 Al+3 9 0.06223 0.93777 0.4485 0.3333
Fe1 Fe+2 9 0.06223 0.93777 0.4485 0.4967
Mn Mn+2 9 0.06223 0.93777 0.4485 0.08
Mg Mg+2 9 0.06223 0.93777 0.4485 0.0167
Li Li+1 9 0.06223 0.93777 0.4485 0.0733
Al2 Al+3 18 0.26151 0.29827 0.4623 0.9817
Fe2 Fe+3 18 0.26151 0.29827 0.4623 0.0183
Si Si+4 18 0.18988 0.19193 0.073 1
B B 9 0.88981 0.11019 0.6177 1
O1 O-2 3 0 0 0.2931 1
O2 O-2 9 0.93776 0.06224 0.5853 1
O3 O-2 9 0.13427 0.86573 0.5649 1
O4 O-2 9 0.90631 0.09369 0.0058 1
O5 O-2 9 0.09452 0.90548 -0.0179 1
O6 O-2 18 0.18786 0.19831 0.2977 1
O7 O-2 18 0.28601 0.28512 -0.0066 1
O8 O-2 18 0.27138 0.21049 0.6319 1

loop_
_atom_type_symbol
_atom_type_description
_atom_type_scat_dispersion_real
_atom_type_scat_dispersion_imag
_atom_type_scat_source
Al Al3+ 13.084 0.070 'Default dataset used by TOPAS R3'
B B 5.002 0.0010 'Default dataset used by TOPAS R3'
Fe Fe2+ 26.368 1.116 'Default dataset used by TOPAS R3'
Li Li+ 3.000 0.000078 'Default dataset used by TOPAS R3'
Mg Mg2+ 12.067 0.052 'Default dataset used by TOPAS R3'
Mn Mn2+ 25.373 0.965 'Default dataset used by TOPAS R3'
Na Na+ 11.049 0.034 'Default dataset used by TOPAS R3'
O O2- 8.016 0.0086 'Default dataset used by TOPAS R3'
Si Si4+ 14.088 0.095 'Default dataset used by TOPAS R3'

loop_
_citation_title
_citation_page_first
_citation_page_last
_citation_year
_citation_journal_abbrev
_citation_journal_volume
_citation_journal_id_ISSN
; Foitite, ((Fe2+)2 (Al,Fe3+)) Al6 Si6 O18 (B O3)3 (OH)4, a new alkali-
deficient tourmaline: description and crystal structure
;
1299 1303 1993
;
;
;
;
;
;
